data_4342540
loop_
_publ_author_name
'Davidson, Jillian J.'
'DeMott, Jessica C.'
'Douvris, Christos'
'Fafard, Claudia M.'
'Bhuvanesh, Nattamai'
'Chen, Chun-Hsing'
'Herbert, David E.'
'Lee, Chun-I'
'McCulloch, Billy J.'
'Foxman, Bruce M.'
'Ozerov, Oleg V.'

_publ_section_title
;
 Comparison of the Electronic Properties of Diarylamido-Based PNZ Pincer
 Ligands: Redox Activity at the Ligand and Donor Ability Toward the Metal.
;
_journal_issue 6
_journal_name_full 'Inorganic chemistry'
_journal_page_first 2916
_journal_page_last 2935
_journal_paper_doi 10.1021/ic503062w
_journal_volume 54
_journal_year 2015
_chemical_formula_sum 'C24 H38 Cl F2 N Ni P2'
_chemical_formula_weight 534.65
_chemical_name_systematic
; 
 ? 
;
_space_group_IT_number 61
_symmetry_cell_setting orthorhombic
_symmetry_space_group_name_Hall '-P 2ac 2ab'
_symmetry_space_group_name_H-M 'P b c a'
_atom_sites_solution_hydrogens geom
_atom_sites_solution_primary direct
_atom_sites_solution_secondary difmap
_audit_creation_method SHELXL-97
_cell_angle_alpha 90.00
_cell_angle_beta 90.00
_cell_angle_gamma 90.00
_cell_formula_units_Z 8
_cell_length_a 13.3934(11)
_cell_length_b 17.5025(14)
_cell_length_c 21.7018(18)
_cell_measurement_reflns_used 3871
_cell_measurement_temperature 436(2)
_cell_measurement_theta_max 21.97
_cell_measurement_theta_min 2.33
_cell_volume 5087.3(7)
_computing_cell_refinement 'Bruker SAINT'
_computing_data_collection 'Bruker APEX2'
_computing_data_reduction 'Bruker SAINT'
_computing_molecular_graphics 'Bruker SHELXTL'
_computing_publication_material 'Bruker SHELXTL'
_computing_structure_refinement 'SHELXL-97 (Sheldrick, 2008)'
_computing_structure_solution 'SHELXS-97 (Sheldrick, 2008)'
_diffrn_ambient_temperature 436(2)
_diffrn_measured_fraction_theta_full 0.997
_diffrn_measured_fraction_theta_max 0.997
_diffrn_measurement_device_type MoK\a
_diffrn_measurement_method '\f and \w scans'
_diffrn_radiation_monochromator graphite
_diffrn_radiation_source 'fine-focus sealed tube'
_diffrn_radiation_type MoK\a
_diffrn_radiation_wavelength 0.71073
_diffrn_reflns_av_R_equivalents 0.1091
_diffrn_reflns_av_sigmaI/netI 0.0870
_diffrn_reflns_limit_h_max 17
_diffrn_reflns_limit_h_min -17
_diffrn_reflns_limit_k_max 22
_diffrn_reflns_limit_k_min -22
_diffrn_reflns_limit_l_max 28
_diffrn_reflns_limit_l_min -28
_diffrn_reflns_number 56221
_diffrn_reflns_theta_full 27.46
_diffrn_reflns_theta_max 27.46
_diffrn_reflns_theta_min 2.13
_exptl_absorpt_coefficient_mu 1.021
_exptl_absorpt_correction_T_max 0.8219
_exptl_absorpt_correction_T_min 0.7494
_exptl_absorpt_correction_type multi-scan
_exptl_absorpt_process_details SADABS
_exptl_crystal_colour green
_exptl_crystal_density_diffrn 1.396
_exptl_crystal_density_method 'not measured'
_exptl_crystal_description block
_exptl_crystal_F_000 2256
_exptl_crystal_size_max 0.30
_exptl_crystal_size_mid 0.20
_exptl_crystal_size_min 0.20
_refine_diff_density_max 0.408
_refine_diff_density_min -0.399
_refine_diff_density_rms 0.075
_refine_ls_extinction_method none
_refine_ls_goodness_of_fit_ref 0.850
_refine_ls_hydrogen_treatment mixed
_refine_ls_matrix_type full
_refine_ls_number_parameters 288
_refine_ls_number_reflns 5805
_refine_ls_number_restraints 0
_refine_ls_restrained_S_all 0.850
_refine_ls_R_factor_all 0.0741
_refine_ls_R_factor_gt 0.0360
_refine_ls_shift/su_max 0.001
_refine_ls_shift/su_mean 0.000
_refine_ls_structure_factor_coef Fsqd
_refine_ls_weighting_details 'calc w=1/[\s^2^(Fo^2^)+(0.0131P)^2^+0.0000P] where P=(Fo^2^+2Fc^2^)/3'
_refine_ls_weighting_scheme calc
_refine_ls_wR_factor_gt 0.0534
_refine_ls_wR_factor_ref 0.0611
_reflns_number_gt 3495
_reflns_number_total 5805
_reflns_threshold_expression >2sigma(I)
_cod_data_source_file ic503062w_si_002.cif
_cod_data_source_block 5-NiCl
_cod_depositor_comments 'Adding full bibliography for 4342538--4342546.cif.'
_cod_original_sg_symbol_H-M Pbca
_cod_database_code 4342540

loop_
_symmetry_equiv_pos_as_xyz
'x, y, z'
'-x+1/2, -y, z+1/2'
'x+1/2, -y+1/2, -z'
'-x, y+1/2, -z+1/2'
'-x, -y, -z'
'x-1/2, y, -z-1/2'
'-x-1/2, y-1/2, z'
'x, -y-1/2, z-1/2'

loop_
_atom_site_label
_atom_site_type_symbol
_atom_site_fract_x
_atom_site_fract_y
_atom_site_fract_z
_atom_site_U_iso_or_equiv
_atom_site_adp_type
_atom_site_occupancy
_atom_site_symmetry_multiplicity
_atom_site_calc_flag
_atom_site_refinement_flags
Ni1 Ni 0.17241(2) 0.139221(17) 0.585407(14) 0.01875(9) Uani 1 1 d .
P1 P 0.28338(5) 0.17742(4) 0.51907(3) 0.01865(15) Uani 1 1 d .
Cl1 Cl 0.09233(5) 0.24784(3) 0.58203(3) 0.02692(16) Uani 1 1 d .
P2 P 0.08052(5) 0.08768(4) 0.65843(3) 0.02127(16) Uani 1 1 d .
N1 N 0.23932(14) 0.04396(10) 0.58164(9) 0.0196(5) Uani 1 1 d .
F1 F 0.45665(11) -0.01233(8) 0.36810(7) 0.0372(4) Uani 1 1 d .
F2 F 0.20395(12) -0.14699(9) 0.78477(7) 0.0474(5) Uani 1 1 d .
C12 C 0.32078(18) -0.04862(14) 0.50988(11) 0.0256(6) Uani 1 1 d .
H4 H 0.3007 -0.0902 0.5335 0.031 Uiso 1 1 calc R
C9 C 0.38368(17) 0.07404(14) 0.43829(11) 0.0234(6) Uani 1 1 d .
H5 H 0.4062 0.1148 0.4145 0.028 Uiso 1 1 calc R
C8 C 0.32837(18) 0.08665(13) 0.49157(11) 0.0189(6) Uani 1 1 d .
C4 C 0.23474(18) -0.00536(13) 0.63226(11) 0.0193(6) Uani 1 1 d .
C14 C 0.39193(17) 0.22579(13) 0.55303(11) 0.0209(6) Uani 1 1 d .
H8 H 0.4467 0.2252 0.5231 0.025 Uiso 1 1 calc R
C2 C 0.14439(19) -0.04381(14) 0.72498(11) 0.0271(7) Uani 1 1 d .
H9 H 0.0912 -0.0376 0.7521 0.033 Uiso 1 1 calc R
C16 C 0.31491(17) 0.26697(14) 0.41044(11) 0.0294(7) Uani 1 1 d .
H19 H 0.3385 0.2274 0.3835 0.044 Uiso 1 1 calc R
H10B H 0.3699 0.2871 0.4337 0.044 Uiso 1 1 calc R
H10C H 0.2853 0.3071 0.3865 0.044 Uiso 1 1 calc R
C18 C 0.15688(18) 0.18804(14) 0.42004(11) 0.0322(7) Uani 1 1 d .
H11A H 0.1264 0.2199 0.3893 0.048 Uiso 1 1 calc R
H11B H 0.1069 0.1708 0.4486 0.048 Uiso 1 1 calc R
H11C H 0.1874 0.1447 0.4005 0.048 Uiso 1 1 calc R
C10 C 0.40420(19) 0.00051(15) 0.42169(12) 0.0263(6) Uani 1 1 d .
C5 C 0.30739(19) -0.06084(13) 0.64710(11) 0.0244(6) Uani 1 1 d .
H13 H 0.3639 -0.0656 0.6225 0.029 Uiso 1 1 calc R
C6 C 0.2959(2) -0.10816(14) 0.69739(12) 0.0286(7) Uani 1 1 d .
H14 H 0.3434 -0.1454 0.7061 0.034 Uiso 1 1 calc R
C17 C 0.23655(17) 0.23379(14) 0.45468(11) 0.0211(6) Uani 1 1 d .
H15 H 0.2020 0.2777 0.4729 0.025 Uiso 1 1 calc R
C20 C 0.0721(2) 0.13832(15) 0.73239(11) 0.0327(7) Uani 1 1 d .
H16 H 0.0502 0.1020 0.7640 0.039 Uiso 1 1 calc R
C15 C 0.36923(18) 0.30871(13) 0.57038(12) 0.0325(7) Uani 1 1 d .
H17A H 0.3571 0.3379 0.5337 0.049 Uiso 1 1 calc R
H17B H 0.4252 0.3300 0.5921 0.049 Uiso 1 1 calc R
H17C H 0.3112 0.3103 0.5963 0.049 Uiso 1 1 calc R
C7 C 0.29692(17) 0.02575(14) 0.52953(11) 0.0205(6) Uani 1 1 d .
C1 C 0.2138(2) -0.09979(15) 0.73453(12) 0.0312(7) Uani 1 1 d .
C13 C 0.42365(18) 0.18001(14) 0.61003(11) 0.0307(7) Uani 1 1 d .
H16A H 0.4859 0.1995 0.6253 0.046 Uiso 1 1 calc R
H16B H 0.4315 0.1272 0.5991 0.046 Uiso 1 1 calc R
H16C H 0.3734 0.1847 0.6414 0.046 Uiso 1 1 calc R
C3 C 0.15478(18) 0.00369(13) 0.67391(11) 0.0209(6) Uani 1 1 d .
C21 C -0.0037(2) 0.20430(15) 0.72968(12) 0.0415(8) Uani 1 1 d .
H23A H 0.0114 0.2366 0.6952 0.062 Uiso 1 1 calc R
H23B H 0.0001 0.2336 0.7670 0.062 Uiso 1 1 calc R
H23C H -0.0698 0.1839 0.7252 0.062 Uiso 1 1 calc R
C11 C 0.37345(19) -0.06082(14) 0.45621(12) 0.0286(7) Uani 1 1 d .
H24 H 0.3881 -0.1103 0.4435 0.034 Uiso 1 1 calc R
C19 C 0.1761(2) 0.16751(16) 0.74978(13) 0.0511(9) Uani 1 1 d .
H26A H 0.2215 0.1252 0.7522 0.077 Uiso 1 1 calc R
H26B H 0.1730 0.1928 0.7890 0.077 Uiso 1 1 calc R
H26C H 0.1989 0.2028 0.7190 0.077 Uiso 1 1 calc R
C23 C -0.04673(18) 0.05849(15) 0.63817(12) 0.0288(7) Uani 1 1 d .
H28 H -0.0864 0.1054 0.6348 0.035 Uiso 1 1 calc R
C24 C -0.0463(2) 0.02173(16) 0.57445(13) 0.0448(8) Uani 1 1 d .
H31A H -0.0175 0.0565 0.5452 0.067 Uiso 1 1 calc R
H31B H -0.1136 0.0100 0.5624 0.067 Uiso 1 1 calc R
H31C H -0.0077 -0.0244 0.5756 0.067 Uiso 1 1 calc R
C22 C -0.0990(2) 0.00781(16) 0.68554(13) 0.0474(9) Uani 1 1 d .
H39A H -0.1674 0.0005 0.6737 0.071 Uiso 1 1 calc R
H39B H -0.0964 0.0319 0.7253 0.071 Uiso 1 1 calc R
H39C H -0.0660 -0.0408 0.6875 0.071 Uiso 1 1 calc R

loop_
_atom_site_aniso_label
_atom_site_aniso_U_11
_atom_site_aniso_U_22
_atom_site_aniso_U_33
_atom_site_aniso_U_23
_atom_site_aniso_U_13
_atom_site_aniso_U_12
Ni1 0.01923(17) 0.01717(17) 0.01986(18) 0.00228(15) 0.00260(15) 0.00045(15)
P1 0.0183(4) 0.0175(4) 0.0201(4) 0.0017(3) 0.0017(3) -0.0002(3)
Cl1 0.0273(4) 0.0231(4) 0.0304(4) 0.0049(3) 0.0072(3) 0.0063(3)
P2 0.0227(4) 0.0215(4) 0.0196(4) 0.0037(3) 0.0029(3) 0.0013(3)
N1 0.0212(12) 0.0160(11) 0.0216(12) 0.0030(10) 0.0047(10) -0.0008(9)
F1 0.0493(10) 0.0334(10) 0.0288(10) -0.0033(8) 0.0173(8) 0.0072(8)
F2 0.0696(13) 0.0406(11) 0.0322(10) 0.0206(8) 0.0020(9) 0.0121(9)
C12 0.0296(16) 0.0181(14) 0.0289(16) -0.0002(12) 0.0065(13) -0.0034(13)
C9 0.0224(15) 0.0241(15) 0.0237(15) 0.0021(12) 0.0035(12) 0.0004(12)
C8 0.0181(14) 0.0186(14) 0.0201(14) 0.0010(11) 0.0018(12) 0.0015(12)
C4 0.0227(15) 0.0146(14) 0.0206(15) -0.0003(11) -0.0009(12) -0.0050(11)
C14 0.0168(14) 0.0217(15) 0.0242(15) -0.0026(12) 0.0005(12) -0.0016(11)
C2 0.0321(17) 0.0264(16) 0.0229(16) 0.0030(13) 0.0038(13) 0.0014(13)
C16 0.0269(16) 0.0319(16) 0.0293(16) 0.0114(13) -0.0010(13) -0.0027(13)
C18 0.0240(16) 0.0429(18) 0.0296(16) 0.0052(14) -0.0052(13) -0.0030(13)
C10 0.0286(16) 0.0294(16) 0.0210(15) -0.0036(13) 0.0077(13) 0.0035(13)
C5 0.0258(16) 0.0222(15) 0.0254(16) 0.0003(12) -0.0004(12) 0.0019(12)
C6 0.0342(18) 0.0204(15) 0.0312(17) 0.0000(13) -0.0110(14) 0.0059(13)
C17 0.0200(15) 0.0208(15) 0.0226(15) 0.0034(12) -0.0001(12) 0.0030(12)
C20 0.0487(19) 0.0282(16) 0.0212(15) 0.0020(13) 0.0051(14) 0.0083(15)
C15 0.0233(15) 0.0298(17) 0.0444(19) -0.0088(14) -0.0019(14) -0.0003(13)
C7 0.0167(14) 0.0227(15) 0.0222(15) 0.0005(12) 0.0005(11) -0.0008(11)
C1 0.0473(19) 0.0248(16) 0.0216(16) 0.0073(13) -0.0035(14) 0.0015(14)
C13 0.0239(16) 0.0385(18) 0.0297(16) -0.0008(14) -0.0050(13) 0.0013(13)
C3 0.0251(15) 0.0182(14) 0.0194(15) 0.0041(11) -0.0014(12) 0.0001(12)
C21 0.061(2) 0.0358(19) 0.0277(18) -0.0006(14) 0.0143(16) 0.0133(16)
C11 0.0322(17) 0.0175(15) 0.0362(18) -0.0061(13) 0.0065(14) -0.0007(13)
C19 0.069(2) 0.044(2) 0.040(2) -0.0135(16) -0.0184(18) 0.0078(19)
C23 0.0218(16) 0.0277(17) 0.0368(18) 0.0076(14) 0.0021(13) 0.0005(12)
C24 0.0402(19) 0.048(2) 0.046(2) 0.0024(16) -0.0159(16) -0.0136(16)
C22 0.0341(19) 0.049(2) 0.060(2) 0.0179(17) 0.0095(17) -0.0079(16)

loop_
_atom_type_symbol
_atom_type_description
_atom_type_scat_dispersion_real
_atom_type_scat_dispersion_imag
_atom_type_scat_source
C C 0.0033 0.0016 'International Tables Vol C Tables 4.2.6.8 and 6.1.1.4'
H H 0.0000 0.0000 'International Tables Vol C Tables 4.2.6.8 and 6.1.1.4'
F F 0.0171 0.0103 'International Tables Vol C Tables 4.2.6.8 and 6.1.1.4'
N N 0.0061 0.0033 'International Tables Vol C Tables 4.2.6.8 and 6.1.1.4'
P P 0.1023 0.0942 'International Tables Vol C Tables 4.2.6.8 and 6.1.1.4'
Cl Cl 0.1484 0.1585 'International Tables Vol C Tables 4.2.6.8 and 6.1.1.4'
Ni Ni 0.3393 1.1124 'International Tables Vol C Tables 4.2.6.8 and 6.1.1.4'

loop_
_geom_angle_atom_site_label_1
_geom_angle_atom_site_label_2
_geom_angle_atom_site_label_3
_geom_angle
N1 Ni1 P1 85.33(6)
N1 Ni1 Cl1 175.45(7)
P1 Ni1 Cl1 92.62(3)
N1 Ni1 P2 86.27(6)
P1 Ni1 P2 170.18(3)
Cl1 Ni1 P2 96.11(3)
C8 P1 C17 109.80(11)
C8 P1 C14 105.95(11)
C17 P1 C14 109.31(11)
C8 P1 Ni1 100.19(8)
C17 P1 Ni1 116.04(8)
C14 P1 Ni1 114.65(8)
C3 P2 C23 109.25(12)
C3 P2 C20 105.30(12)
C23 P2 C20 106.69(12)
C3 P2 Ni1 99.19(8)
C23 P2 Ni1 117.50(9)
C20 P2 Ni1 117.77(9)
C4 N1 C7 121.1(2)
C4 N1 Ni1 119.24(16)
C7 N1 Ni1 119.60(16)
C11 C12 C7 121.1(2)
C10 C9 C8 118.5(2)
C9 C8 C7 121.6(2)
C9 C8 P1 126.42(19)
C7 C8 P1 111.90(18)
N1 C4 C3 117.9(2)
N1 C4 C5 125.0(2)
C3 C4 C5 117.0(2)
C15 C14 C13 110.6(2)
C15 C14 P1 112.25(16)
C13 C14 P1 107.58(16)
C1 C2 C3 118.7(2)
C9 C10 C11 122.2(2)
C9 C10 F1 118.7(2)
C11 C10 F1 119.1(2)
C6 C5 C4 121.1(2)
C1 C6 C5 119.4(2)
C18 C17 C16 111.5(2)
C18 C17 P1 109.47(16)
C16 C17 P1 116.66(16)
C19 C20 C21 111.0(2)
C19 C20 P2 108.71(18)
C21 C20 P2 111.66(18)
N1 C7 C12 125.3(2)
N1 C7 C8 117.5(2)
C12 C7 C8 117.0(2)
C2 C1 C6 122.2(3)
C2 C1 F2 119.1(2)
C6 C1 F2 118.6(2)
C2 C3 C4 121.3(2)
C2 C3 P2 125.4(2)
C4 C3 P2 112.97(18)
C10 C11 C12 119.6(2)
C24 C23 C22 111.5(2)
C24 C23 P2 109.38(18)
C22 C23 P2 115.25(19)

loop_
_geom_bond_atom_site_label_1
_geom_bond_atom_site_label_2
_geom_bond_distance
Ni1 N1 1.8947(19)
Ni1 P1 2.1746(7)
Ni1 Cl1 2.1841(7)
Ni1 P2 2.1998(7)
P1 C8 1.801(2)
P1 C17 1.822(2)
P1 C14 1.837(2)
P2 C3 1.806(2)
P2 C23 1.833(3)
P2 C20 1.837(3)
N1 C4 1.398(3)
N1 C7 1.405(3)
F1 C10 1.377(3)
F2 C1 1.374(3)
C12 C11 1.378(3)
C12 C7 1.406(3)
C9 C10 1.364(3)
C9 C8 1.391(3)
C8 C7 1.412(3)
C4 C3 1.410(3)
C4 C5 1.412(3)
C14 C15 1.530(3)
C14 C13 1.534(3)
C2 C1 1.366(3)
C2 C3 1.393(3)
C16 C17 1.536(3)
C18 C17 1.531(3)
C10 C11 1.372(3)
C5 C6 1.379(3)
C6 C1 1.372(3)
C20 C19 1.530(3)
C20 C21 1.538(3)
C23 C24 1.525(3)
C23 C22 1.528(3)
